data_4123305
loop_
_publ_author_name
'Wang, Yuping'
'Frasconi, Marco'
'Liu, Wei-Guang'
'Liu, Zhichang'
'Sarjeant, Amy A.'
'Nassar, Majed S.'
'Botros, Youssry Y.'
'Goddard, 3rd, William A'
'Stoddart, J. Fraser'

_publ_section_title
;
 Folding of oligoviologens induced by radical-radical interactions.
;
_journal_issue 2
_journal_name_full 'Journal of the American Chemical Society'
_journal_page_first 876
_journal_page_last 885
_journal_paper_doi 10.1021/ja5111305
_journal_volume 137
_journal_year 2015
_chemical_formula_moiety '2(C48 H46 N6), 6(F6 P)'
_chemical_formula_sum 'C96 H92 F36 N12 P6'
_chemical_formula_weight 2283.63
_chemical_name_systematic
;
 ?
;
_space_group_crystal_system orthorhombic
_space_group_IT_number 62
_space_group_name_Hall '-P 2ac 2n'
_space_group_name_H-M_alt 'P n m a'
_symmetry_space_group_name_Hall '-P 2ac 2n'
_symmetry_space_group_name_H-M 'P n m a'
_atom_sites_solution_hydrogens geom
_atom_sites_solution_primary dual
_audit_creation_date 2014-03-18
_audit_creation_method
;
Olex2 1.2
(compiled 2014.03.12 svn.r2899 for OlexSys, GUI svn.r4796)
;
_cell_angle_alpha 90
_cell_angle_beta 90
_cell_angle_gamma 90
_cell_formula_units_Z 8
_cell_length_a 25.5439(8)
_cell_length_b 26.3802(8)
_cell_length_c 38.3250(13)
_cell_measurement_reflns_used 9820
_cell_measurement_temperature 100(2)
_cell_measurement_theta_max 64.951
_cell_measurement_theta_min 2.883
_cell_volume 25825.4(14)
_computing_cell_refinement 'SAINT V7.23A (Bruker, 2005)'
_computing_data_collection 'APEX2 V2.1-4 (Bruker, 2007)'
_computing_data_reduction 'Bruker SAINT'
_computing_molecular_graphics 'Olex2 (Dolomanov et al., 2009)'
_computing_publication_material 'Olex2 (Dolomanov et al., 2009)'
_computing_structure_refinement 'ShelXL (Sheldrick, 2008)'
_computing_structure_solution 'ShelXD (Sheldrick, 2008)'
_diffrn_ambient_temperature 100(2)
_diffrn_detector_area_resol_mean 8
_diffrn_measured_fraction_theta_full 0.937
_diffrn_measured_fraction_theta_max 0.992
_diffrn_measurement_device_type 'Bruker Kappa APEX CCD area detector'
_diffrn_measurement_method '\w and \f scans'
_diffrn_radiation_monochromator 'MX optics'
_diffrn_radiation_type CuK\a
_diffrn_radiation_wavelength 1.54178
_diffrn_reflns_av_R_equivalents 0.0559
_diffrn_reflns_av_unetI/netI 0.0396
_diffrn_reflns_Laue_measured_fraction_full 0.937
_diffrn_reflns_Laue_measured_fraction_max 0.992
_diffrn_reflns_limit_h_max 30
_diffrn_reflns_limit_h_min -24
_diffrn_reflns_limit_k_max 31
_diffrn_reflns_limit_k_min -27
_diffrn_reflns_limit_l_max 40
_diffrn_reflns_limit_l_min -45
_diffrn_reflns_number 119860
_diffrn_reflns_point_group_measured_fraction_full 0.937
_diffrn_reflns_point_group_measured_fraction_max 0.992
_diffrn_reflns_theta_full 67.679
_diffrn_reflns_theta_max 65.142
_diffrn_reflns_theta_min 2.033
_diffrn_source microsource
_exptl_absorpt_coefficient_mu 1.610
_exptl_absorpt_correction_T_max 0.7469
_exptl_absorpt_correction_T_min 0.6325
_exptl_absorpt_correction_type multi-scan
_exptl_absorpt_process_details
;
SADABS-2012/1 (Bruker,2012) was used for absorption correction.
wR2(int) was 0.0857 before and 0.0549 after correction.
The Ratio of minimum to maximum transmission is 0.8468.
The \l/2 correction factor is 0.0015.
;
_exptl_crystal_colour violet
_exptl_crystal_colour_primary violet
_exptl_crystal_density_diffrn 1.175
_exptl_crystal_description block
_exptl_crystal_F_000 9328
_exptl_crystal_size_max 0.175
_exptl_crystal_size_mid 0.085
_exptl_crystal_size_min 0.077
_refine_diff_density_max 0.911
_refine_diff_density_min -0.541
_refine_diff_density_rms 0.132
_refine_ls_extinction_method none
_refine_ls_goodness_of_fit_ref 0.942
_refine_ls_hydrogen_treatment constr
_refine_ls_matrix_type full
_refine_ls_number_parameters 1445
_refine_ls_number_reflns 22396
_refine_ls_number_restraints 587
_refine_ls_restrained_S_all 1.014
_refine_ls_R_factor_all 0.1992
_refine_ls_R_factor_gt 0.1047
_refine_ls_shift/su_max 0.000
_refine_ls_shift/su_mean 0.000
_refine_ls_structure_factor_coef Fsqd
_refine_ls_weighting_details 'w=1/[\s^2^(Fo^2^)+(0.1861P)^2^] where P=(Fo^2^+2Fc^2^)/3'
_refine_ls_weighting_scheme calc
_refine_ls_wR_factor_gt 0.3022
_refine_ls_wR_factor_ref 0.3286
_reflns_Friedel_coverage 0.000
_reflns_number_gt 7285
_reflns_number_total 22396
_reflns_threshold_expression 'I > 2\s(I)'
_cod_data_source_file ja5111305_si_001.cif
_cod_data_source_block n2929
_cod_depositor_comments 'Adding full bibliography for 4123305.cif.'
_cod_database_code 4123305
_shelxl_version_number 2013-4
_shelx_space_group_comment
;
The symmetry employed for this shelxl refinement is uniquely defined
by the following loop, which should always be used as a source of
symmetry information in preference to the above space-group names.
They are only intended as comments.
;
_shelx_estimated_absorpt_t_max 0.886
_shelx_estimated_absorpt_t_min 0.766
_olex2_refinement_description
;
1. Fixed Uiso
 At 1.2 times of:
  All C(H) groups, All C(H,H) groups
 At 1.5 times of:
  All C(H,H,H) groups
2. Restrained distances
 F42-F38 \\sim F42-F39 \\sim F42-F40 \\sim F42-F37 \\sim F38-F41 \\sim F38-F39
\\sim F38-F37 \\sim F41-F39
 \\sim F41-F40 \\sim F41-F37 \\sim F39-F40 \\sim F40-F37
 with sigma of 0.04
 P8-F42 \\sim P8-F38 \\sim P8-F41 \\sim P8-F39 \\sim P8-F40 \\sim P8-F37
 with sigma of 0.02
 P6-F25 \\sim P6-F25A \\sim P6-F29 \\sim P6-F29A \\sim P6-F27 \\sim P6-F27A
\\sim P6-F30 \\sim P6-F30A ~
 P6-F26 \\sim P6-F28
 with sigma of 0.02
3. Rigid body (RIGU) restrains
 P6, P7, P8, P4, P5, P1, P2, P3, F25, F26, F27, F28, F29, F30, F31, F32, F33,
 F34, F35, F36, F37, F38, F39, F40, F41, F42, F13, F14, F15, F16, F17, F18, F19,
  F20, F21, F22, F23, F24, F1, F2, F3, F4, F5, F6, F7, F8, F9, F10, F11, F12,
 F25, F25A, F29, F29A, F27, F27A, F30, F30A
 with sigma for 1-2 distances of 0.004 and sigma for 1-3 distances of 0.004
4. Others
 0.5*[Sof(P1)+Sof(F1)+Sof(F2)+Sof(F3)+Sof(F4)]+0.5*[Sof(P2)+Sof(F5)+Sof(F6)+
 Sof(F7)+Sof(F8)]+0.5*[Sof(P3)+Sof(F9)+Sof(F10)+Sof(F11)+Sof(F12)]+1*[Sof(P4)+
 Sof(F13)+Sof(F14)+Sof(F15)+Sof(F16)+Sof(F17)+Sof(F18)]+1*[Sof(P6)+Sof(F26)+
 Sof(F28)]+1*[Sof(P7)+Sof(F31)+Sof(F32)+Sof(F33)+Sof(F34)+Sof(F35)+Sof(F36)]+1*
 [Sof(P8)+Sof(F37)+Sof(F38)+Sof(F39)+Sof(F40)+Sof(F41)+Sof(F42)]=5 with esd of
 0.0001
 1*[Sof(P6)+Sof(F26)+Sof(F28)]-1*[Sof(F25)+Sof(F27)+Sof(F29)+Sof(F30)]-1*
 [Sof(F25A)+Sof(F27A)+Sof(F29A)+Sof(F30A)]=0 with esd of 0.0001
 Sof(P1)=Sof(F2)=Sof(F4)=0.5*FVAR(2)
 Sof(F1)=Sof(F3)=FVAR(1)
 Sof(P2)=Sof(F5)=Sof(F7)=0.5*FVAR(3)
 Sof(F6)=Sof(F8)=FVAR(2)
 Sof(P3)=Sof(F9)=Sof(F11)=0.5*FVAR(4)
 Sof(F10)=Sof(F12)=FVAR(3)
 Sof(P4)=Sof(F13)=Sof(F14)=Sof(F15)=Sof(F16)=Sof(F17)=Sof(F18)=FVAR(4)
 Sof(P6)=Sof(F26)=Sof(F28)=FVAR(5)
 Sof(P7)=Sof(F31)=Sof(F32)=Sof(F33)=Sof(F34)=Sof(F35)=Sof(F36)=FVAR(6)
 Sof(P8)=Sof(F37)=Sof(F38)=Sof(F39)=Sof(F40)=Sof(F41)=Sof(F42)=FVAR(7)
 Sof(F25)=Sof(F27)=Sof(F29)=Sof(F30)=FVAR(8)
 Sof(F25A)=Sof(F27A)=Sof(F29A)=Sof(F30A)=FVAR(9)
5.a Secondary CH2 refined with riding coordinates:
 C12(H12A,H12B), C19(H19A,H19B), C30(H30A,H30B), C37(H37A,H37B), C60(H60A,
 H60B), C67(H67A,H67B), C78(H78A,H78B), C85(H85A,H85B)
5.b Aromatic/amide H refined with riding coordinates:
 C2(H2), C3(H3), C5(H5), C6(H6), C8(H8), C9(H9), C10(H10), C11(H11), C14(H14),
 C15(H15), C17(H17), C18(H18), C20(H20), C21(H21), C23(H23), C24(H24), C26(H26),
  C27(H27), C28(H28), C29(H29), C32(H32), C33(H33), C35(H35), C36(H36),
 C38(H38), C39(H39), C41(H41), C42(H42), C44(H44), C45(H45), C46(H46), C47(H47),
  C50(H50), C51(H51), C53(H53), C54(H54), C56(H56), C57(H57), C58(H58),
 C59(H59), C62(H62), C63(H63), C65(H65), C66(H66), C68(H68), C69(H69), C71(H71),
  C72(H72), C74(H74), C75(H75), C76(H76), C77(H77), C80(H80), C81(H81),
 C83(H83), C84(H84), C86(H86), C87(H87), C89(H89), C90(H90), C92(H92), C93(H93),
  C94(H94), C95(H95)
5.c Idealised Me refined as rotating group:
 C1(H1A,H1B,H1C), C48(H48A,H48B,H48C), C49(H49A,H49B,H49C), C96(H96A,H96B,H96C)
;
_smtbx_masks_special_details
;
The solvent masking procedure as implemented in Olex2 was used to remove the
electronic contribution of solvent molecules from the refinement.  As the exact
solvent content is not known, only the atoms used in the refinement model are
reported in the formula here.


Total solvent accessible volume / cell = 8124.8 Ang^3^ [31.5%]
Total electron count / cell = 2314.7
;
_olex2_computing_structure_refinement_long 'ShelXL (Sheldrick, 2008)'
_olex2_computing_structure_solution_long 'ShelXD (Sheldrick, 2008)'

loop_
_space_group_symop_operation_xyz
'x, y, z'
'-x+1/2, -y, z+1/2'
'x+1/2, -y+1/2, -z+1/2'
'-x, y+1/2, -z'
'-x, -y, -z'
'x-1/2, y, -z-1/2'
'-x-1/2, y-1/2, z-1/2'
'x, -y-1/2, z'

loop_
_atom_site_label
_atom_site_type_symbol
_atom_site_fract_x
_atom_site_fract_y
_atom_site_fract_z
_atom_site_U_iso_or_equiv
_atom_site_adp_type
_atom_site_occupancy
_atom_site_site_symmetry_order
_atom_site_calc_flag
_atom_site_refinement_flags_posn
_atom_site_refinement_flags_adp
_atom_site_refinement_flags_occupancy
_atom_site_disorder_assembly
_atom_site_disorder_group
N1 N 0.84108(19) 0.5998(2) 0.50005(12) 0.0427(11) Uani 1 1 d . . . . .
N2 N 0.65812(17) 0.40036(17) 0.50197(11) 0.0341(10) Uani 1 1 d . . . . .
N3 N 0.66451(17) 0.39359(17) 0.66777(10) 0.0306(10) Uani 1 1 d . . . . .
N4 N 0.84385(17) 0.59659(17) 0.66705(10) 0.0325(10) Uani 1 1 d . . . . .
N5 N 0.83709(18) 0.60192(17) 0.83374(10) 0.0332(10) Uani 1 1 d . . . . .
N6 N 0.66217(17) 0.39577(17) 0.83438(10) 0.0317(10) Uani 1 1 d . . . . .
C1 C 0.8798(3) 0.6433(3) 0.5008(2) 0.075(2) Uani 1 1 d . . . . .
H1A H 0.8928 0.6480 0.5246 0.112 Uiso 1 1 calc GR . . . .
H1B H 0.8624 0.6744 0.4930 0.112 Uiso 1 1 calc GR . . . .
H1C H 0.9091 0.6357 0.4852 0.112 Uiso 1 1 calc GR . . . .
C2 C 0.7900(2) 0.6090(2) 0.50061(13) 0.0393(13) Uani 1 1 d . . . . .
H2 H 0.7784 0.6432 0.5009 0.047 Uiso 1 1 calc R . . . .
C3 C 0.7541(2) 0.5716(2) 0.50073(12) 0.0321(11) Uani 1 1 d . . . . .
H3 H 0.7179 0.5798 0.5015 0.039 Uiso 1 1 calc R . . . .
C4 C 0.7699(2) 0.5201(2) 0.49971(12) 0.0318(11) Uani 1 1 d . . . . .
C5 C 0.8242(2) 0.5118(2) 0.49974(13) 0.0359(12) Uani 1 1 d . . . . .
H5 H 0.8374 0.4782 0.4999 0.043 Uiso 1 1 calc R . . . .
C6 C 0.8581(2) 0.5518(2) 0.49948(13) 0.0402(13) Uani 1 1 d . . . . .
H6 H 0.8947 0.5454 0.4989 0.048 Uiso 1 1 calc R . . . .
C7 C 0.7316(2) 0.4794(2) 0.50020(12) 0.0319(11) Uani 1 1 d . . . . .
C8 C 0.6774(2) 0.4883(2) 0.50065(12) 0.0314(11) Uani 1 1 d . . . . .
H8 H 0.6648 0.5221 0.5005 0.038 Uiso 1 1 calc R . . . .
C9 C 0.6423(2) 0.4489(2) 0.50128(13) 0.0347(12) Uani 1 1 d . . . . .
H9 H 0.6059 0.4562 0.5012 0.042 Uiso 1 1 calc R . . . .
C10 C 0.7104(2) 0.3901(2) 0.50014(13) 0.0367(12) Uani 1 1 d . . . . .
H10 H 0.7216 0.3558 0.4997 0.044 Uiso 1 1 calc R . . . .
C11 C 0.7467(2) 0.4271(2) 0.49896(12) 0.0317(11) Uani 1 1 d . . . . .
H11 H 0.7827 0.4185 0.4973 0.038 Uiso 1 1 calc R . . . .
C12 C 0.6201(2) 0.3594(3) 0.50880(14) 0.0451(15) Uani 1 1 d . . . . .
H12A H 0.6320 0.3275 0.4978 0.054 Uiso 1 1 calc R . . . .
H12B H 0.5855 0.3684 0.4991 0.054 Uiso 1 1 calc R . . . .
C13 C 0.6166(2) 0.3531(2) 0.54856(14) 0.0379(13) Uani 1 1 d . . . . .
C14 C 0.5826(2) 0.3831(3) 0.56862(15) 0.0467(15) Uani 1 1 d . . . . .
H14 H 0.5583 0.4050 0.5575 0.056 Uiso 1 1 calc R . . . .
C15 C 0.5846(2) 0.3808(2) 0.60391(17) 0.0481(15) Uani 1 1 d . . . . .
H15 H 0.5611 0.4008 0.6173 0.058 Uiso 1 1 calc R . . . .
C16 C 0.6199(2) 0.3500(2) 0.62088(14) 0.0415(14) Uani 1 1 d . . . . .
C17 C 0.6524(2) 0.3179(2) 0.60194(14) 0.0377(13) Uani 1 1 d . . . . .
H17 H 0.6753 0.2949 0.6134 0.045 Uiso 1 1 calc R . . . .
C18 C 0.6504(2) 0.3205(2) 0.56513(16) 0.0463(14) Uani 1 1 d . . . . .
H18 H 0.6728 0.2995 0.5516 0.056 Uiso 1 1 calc R . . . .
C19 C 0.6260(2) 0.3525(3) 0.66129(15) 0.0468(15) Uani 1 1 d . . . . .
H19A H 0.5921 0.3604 0.6725 0.056 Uiso 1 1 calc R . . . .
H19B H 0.6390 0.3198 0.6706 0.056 Uiso 1 1 calc R . . . .
C20 C 0.6467(2) 0.4429(2) 0.66893(12) 0.0365(13) Uani 1 1 d . . . . .
H20 H 0.6101 0.4494 0.6697 0.044 Uiso 1 1 calc R . . . .
C21 C 0.6812(2) 0.4830(2) 0.66895(12) 0.0311(12) Uani 1 1 d . . . . .
H21 H 0.6683 0.5167 0.6698 0.037 Uiso 1 1 calc R . . . .
C22 C 0.7358(2) 0.47431(19) 0.66773(12) 0.0269(11) Uani 1 1 d . . . . .
C23 C 0.7521(2) 0.4232(2) 0.66791(12) 0.0303(11) Uani 1 1 d . . . . .
H23 H 0.7883 0.4154 0.6687 0.036 Uiso 1 1 calc R . . . .
C24 C 0.7163(2) 0.3851(2) 0.66699(12) 0.0326(12) Uani 1 1 d . . . . .
H24 H 0.7285 0.3511 0.6657 0.039 Uiso 1 1 calc R . . . .
C25 C 0.7730(2) 0.51599(19) 0.66662(12) 0.0276(11) Uani 1 1 d . . . . .
C26 C 0.7565(2) 0.56736(19) 0.66639(12) 0.0280(11) Uani 1 1 d . . . . .
H26 H 0.7201 0.5750 0.6661 0.034 Uiso 1 1 calc R . . . .
C27 C 0.7916(2) 0.6056(2) 0.66656(12) 0.0312(12) Uani 1 1 d . . . . .
H27 H 0.7794 0.6396 0.6663 0.037 Uiso 1 1 calc R . . . .
C28 C 0.8614(2) 0.5475(2) 0.66560(13) 0.0311(11) Uani 1 1 d . . . . .
H28 H 0.8980 0.5412 0.6644 0.037 Uiso 1 1 calc R . . . .
C29 C 0.8272(2) 0.5075(2) 0.66587(12) 0.0293(11) Uani 1 1 d . . . . .
H29 H 0.8403 0.4738 0.6655 0.035 Uiso 1 1 calc R . . . .
C30 C 0.8818(2) 0.6379(2) 0.67415(16) 0.0458(15) Uani 1 1 d . . . . .
H30A H 0.8703 0.6698 0.6628 0.055 Uiso 1 1 calc R . . . .
H30B H 0.9169 0.6288 0.6651 0.055 Uiso 1 1 calc R . . . .
C31 C 0.8836(2) 0.6444(2) 0.71400(14) 0.0396(13) Uani 1 1 d . . . . .
C32 C 0.8503(3) 0.6773(2) 0.73120(15) 0.0453(14) Uani 1 1 d . . . . .
H32 H 0.8284 0.6993 0.7181 0.054 Uiso 1 1 calc R . . . .
C33 C 0.8484(3) 0.6787(2) 0.76777(15) 0.0453(15) Uani 1 1 d . . . . .
H33 H 0.8254 0.7016 0.7792 0.054 Uiso 1 1 calc R . . . .
C34 C 0.8799(2) 0.6469(2) 0.78708(14) 0.0410(14) Uani 1 1 d . . . . .
C35 C 0.9153(2) 0.6149(3) 0.76968(16) 0.0485(16) Uani 1 1 d . . . . .
H35 H 0.9381 0.5938 0.7828 0.058 Uiso 1 1 calc R . . . .
C36 C 0.9171(2) 0.6139(2) 0.73384(16) 0.0480(15) Uani 1 1 d . . . . .
H36 H 0.9414 0.5922 0.7224 0.058 Uiso 1 1 calc R . . . .
C37 C 0.8735(3) 0.6445(2) 0.82665(14) 0.0458(15) Uani 1 1 d . . . . .
H37A H 0.9077 0.6385 0.8380 0.055 Uiso 1 1 calc R . . . .
H37B H 0.8588 0.6768 0.8356 0.055 Uiso 1 1 calc R . . . .
C38 C 0.7845(2) 0.6107(2) 0.83361(12) 0.0328(12) Uani 1 1 d . . . . .
H38 H 0.7719 0.6446 0.8332 0.039 Uiso 1 1 calc R . . . .
C39 C 0.7495(2) 0.5712(2) 0.83408(12) 0.0297(11) Uani 1 1 d . . . . .
H39 H 0.7130 0.5781 0.8338 0.036 Uiso 1 1 calc R . . . .
C40 C 0.76722(19) 0.51948(19) 0.83496(12) 0.0260(11) Uani 1 1 d . . . . .
C41 C 0.8225(2) 0.5128(2) 0.83626(12) 0.0298(11) Uani 1 1 d . . . . .
H41 H 0.8367 0.4796 0.8375 0.036 Uiso 1 1 calc R . . . .
C42 C 0.8553(2) 0.5537(2) 0.83578(13) 0.0335(12) Uani 1 1 d . . . . .
H42 H 0.8920 0.5483 0.8369 0.040 Uiso 1 1 calc R . . . .
C43 C 0.73221(19) 0.4773(2) 0.83497(12) 0.0273(11) Uani 1 1 d . . . . .
C44 C 0.6766(2) 0.4845(2) 0.83508(12) 0.0303(11) Uani 1 1 d . . . . .
H44 H 0.6624 0.5178 0.8351 0.036 Uiso 1 1 calc R . . . .
C45 C 0.6439(2) 0.4435(2) 0.83513(12) 0.0332(12) Uani 1 1 d . . . . .
H45 H 0.6071 0.4489 0.8357 0.040 Uiso 1 1 calc R . . . .
C46 C 0.7150(2) 0.3875(2) 0.83332(13) 0.0324(12) Uani 1 1 d . . . . .
H46 H 0.7279 0.3538 0.8321 0.039 Uiso 1 1 calc R . . . .
C47 C 0.74885(19) 0.42612(18) 0.83401(11) 0.0242(10) Uani 1 1 d . . . . .
H47 H 0.7853 0.4190 0.8339 0.029 Uiso 1 1 calc R . . . .
C48 C 0.6263(2) 0.3507(3) 0.83176(17) 0.0517(16) Uani 1 1 d . . . . .
H48A H 0.5934 0.3581 0.8440 0.078 Uiso 1 1 calc GR . . . .
H48B H 0.6431 0.3212 0.8424 0.078 Uiso 1 1 calc GR . . . .
H48C H 0.6189 0.3436 0.8072 0.078 Uiso 1 1 calc GR . . . .
N7 N 0.8291(2) 0.3819(2) 0.57971(11) 0.0413(12) Uani 1 1 d . . . . .
N8 N 0.67035(19) 0.59967(18) 0.58516(11) 0.0366(11) Uani 1 1 d . . . . .
N9 N 0.6722(2) 0.60575(17) 0.75126(11) 0.0388(11) Uani 1 1 d . . . . .
N10 N 0.83946(19) 0.39368(17) 0.75252(11) 0.0353(10) Uani 1 1 d . . . . .
N11 N 0.8266(2) 0.39680(19) 0.91798(11) 0.0401(12) Uani 1 1 d . . . . .
N12 N 0.67043(19) 0.61652(19) 0.91623(12) 0.0407(11) Uani 1 1 d . . . . .
C49 C 0.8613(3) 0.3355(3) 0.5783(2) 0.066(2) Uani 1 1 d . . . . .
H49A H 0.8465 0.3100 0.5941 0.099 Uiso 1 1 calc GR . . . .
H49B H 0.8972 0.3435 0.5856 0.099 Uiso 1 1 calc GR . . . .
H49C H 0.8617 0.3223 0.5544 0.099 Uiso 1 1 calc GR . . . .
C50 C 0.8507(2) 0.4283(2) 0.57979(14) 0.0402(13) Uani 1 1 d . . . . .
H50 H 0.8878 0.4311 0.5790 0.048 Uiso 1 1 calc R . . . .
C51 C 0.8215(2) 0.4715(2) 0.58098(12) 0.0348(12) Uani 1 1 d . . . . .
H51 H 0.8382 0.5036 0.5810 0.042 Uiso 1 1 calc R . . . .
C52 C 0.7662(2) 0.4683(2) 0.58224(13) 0.0337(12) Uani 1 1 d . . . . .
C53 C 0.7455(2) 0.4190(2) 0.58337(12) 0.0298(11) Uani 1 1 d . . . . .
H53 H 0.7086 0.4149 0.5853 0.036 Uiso 1 1 calc R . . . .
C54 C 0.7764(2) 0.3765(2) 0.58184(13) 0.0355(12) Uani 1 1 d . . . . .
H54 H 0.7611 0.3437 0.5823 0.043 Uiso 1 1 calc R . . . .
C55 C 0.7332(2) 0.5132(2) 0.58314(12) 0.0303(12) Uani 1 1 d . . . . .
C56 C 0.7553(2) 0.5627(2) 0.58306(12) 0.0320(12) Uani 1 1 d . . . . .
H56 H 0.7923 0.5663 0.5823 0.038 Uiso 1 1 calc R . . . .
C57 C 0.7255(2) 0.6043(2) 0.58403(13) 0.0361(13) Uani 1 1 d . . . . .
H57 H 0.7413 0.6369 0.5840 0.043 Uiso 1 1 calc R . . . .
C58 C 0.6487(2) 0.5535(2) 0.58527(13) 0.0355(12) Uani 1 1 d . . . . .
H58 H 0.6117 0.5504 0.5861 0.043 Uiso 1 1 calc R . . . .
C59 C 0.6788(2) 0.5107(2) 0.58417(12) 0.0318(12) Uani 1 1 d . . . . .
H59 H 0.6622 0.4785 0.5841 0.038 Uiso 1 1 calc R . . . .
C60 C 0.6391(2) 0.6452(2) 0.59266(15) 0.0457(15) Uani 1 1 d . . . . .
H60A H 0.6039 0.6417 0.5821 0.055 Uiso 1 1 calc R . . . .
H60B H 0.6563 0.6753 0.5822 0.055 Uiso 1 1 calc R . . . .
C61 C 0.6340(2) 0.6525(2) 0.63165(14) 0.0363(12) Uani 1 1 d . . . . .
C62 C 0.6702(2) 0.6809(2) 0.64921(14) 0.0352(12) Uani 1 1 d . . . . .
H62 H 0.6957 0.6997 0.6366 0.042 Uiso 1 1 calc R . . . .
C63 C 0.6700(2) 0.6825(2) 0.68546(15) 0.0402(13) Uani 1 1 d . . . . .
H63 H 0.6951 0.7027 0.6974 0.048 Uiso 1 1 calc R . . . .
C64 C 0.6340(2) 0.6553(2) 0.70406(13) 0.0384(13) Uani 1 1 d . . . . .
C65 C 0.5962(2) 0.6264(2) 0.68568(15) 0.0429(14) Uani 1 1 d . . . . .
H65 H 0.5706 0.6075 0.6981 0.051 Uiso 1 1 calc R . . . .
C66 C 0.5969(2) 0.6260(2) 0.65016(16) 0.0451(14) Uani 1 1 d . . . . .
H66 H 0.5711 0.6070 0.6379 0.054 Uiso 1 1 calc R . . . .
C67 C 0.6391(3) 0.6513(2) 0.74366(15) 0.0479(15) Uani 1 1 d . . . . .
H67A H 0.6559 0.6822 0.7532 0.057 Uiso 1 1 calc R . . . .
H67B H 0.6042 0.6475 0.7545 0.057 Uiso 1 1 calc R . . . .
C68 C 0.7253(2) 0.6125(2) 0.75127(13) 0.0350(12) Uani 1 1 d . . . . .
H68 H 0.7390 0.6460 0.7515 0.042 Uiso 1 1 calc R . . . .
C69 C 0.7593(2) 0.57212(19) 0.75103(13) 0.0348(12) Uani 1 1 d . . . . .
H69 H 0.7960 0.5780 0.7506 0.042 Uiso 1 1 calc R . . . .
C70 C 0.7398(2) 0.5215(2) 0.75146(13) 0.0348(13) Uani 1 1 d . . . . .
C71 C 0.6841(2) 0.5167(2) 0.75128(12) 0.0327(12) Uani 1 1 d . . . . .
H71 H 0.6688 0.4838 0.7510 0.039 Uiso 1 1 calc R . . . .
C72 C 0.6520(2) 0.5586(2) 0.75151(14) 0.0388(13) Uani 1 1 d . . . . .
H72 H 0.6151 0.5542 0.7518 0.047 Uiso 1 1 calc R . . . .
C73 C 0.7741(2) 0.47878(19) 0.75064(13) 0.0298(11) Uani 1 1 d . . . . .
C74 C 0.8294(2) 0.4835(2) 0.75111(13) 0.0347(12) Uani 1 1 d . . . . .
H74 H 0.8450 0.5162 0.7507 0.042 Uiso 1 1 calc R . . . .
C75 C 0.8600(2) 0.4417(2) 0.75209(13) 0.0370(12) Uani 1 1 d . . . . .
H75 H 0.8970 0.4458 0.7525 0.044 Uiso 1 1 calc R . . . .
C76 C 0.7861(2) 0.3877(2) 0.75082(12) 0.0319(12) Uani 1 1 d . . . . .
H76 H 0.7716 0.3545 0.7504 0.038 Uiso 1 1 calc R . . . .
C77 C 0.7541(2) 0.42825(18) 0.74971(12) 0.0271(11) Uani 1 1 d . . . . .
H77 H 0.7174 0.4231 0.7483 0.033 Uiso 1 1 calc R . . . .
C78 C 0.8727(2) 0.3499(2) 0.76103(14) 0.0400(13) Uani 1 1 d . . . . .
H78A H 0.9085 0.3551 0.7518 0.048 Uiso 1 1 calc R . . . .
H78B H 0.8580 0.3187 0.7506 0.048 Uiso 1 1 calc R . . . .
C79 C 0.8742(2) 0.3452(2) 0.80129(14) 0.0371(13) Uani 1 1 d . . . . .
C80 C 0.8359(2) 0.31683(19) 0.81811(13) 0.0320(12) Uani 1 1 d . . . . .
H80 H 0.8121 0.2969 0.8049 0.038 Uiso 1 1 calc R . . . .
C81 C 0.8326(2) 0.3177(2) 0.85365(15) 0.0399(13) Uani 1 1 d . . . . .
H81 H 0.8059 0.2987 0.8649 0.048 Uiso 1 1 calc R . . . .
C82 C 0.8679(2) 0.3460(2) 0.87394(13) 0.0370(13) Uani 1 1 d . . . . .
C83 C 0.9061(2) 0.3722(2) 0.85633(17) 0.0494(16) Uani 1 1 d . . . . .
H83 H 0.9312 0.3907 0.8694 0.059 Uiso 1 1 calc R . . . .
C84 C 0.9094(2) 0.3728(2) 0.82047(16) 0.0443(14) Uani 1 1 d . . . . .
H84 H 0.9358 0.3921 0.8091 0.053 Uiso 1 1 calc R . . . .
C85 C 0.8589(3) 0.3516(2) 0.91242(16) 0.0536(17) Uani 1 1 d . . . . .
H85A H 0.8407 0.3212 0.9216 0.064 Uiso 1 1 calc R . . . .
H85B H 0.8927 0.3552 0.9247 0.064 Uiso 1 1 calc R . . . .
C86 C 0.8488(2) 0.4438(2) 0.91908(13) 0.0355(12) Uani 1 1 d . . . . .
H86 H 0.8858 0.4465 0.9198 0.043 Uiso 1 1 calc R . . . .
C87 C 0.8195(2) 0.4871(2) 0.91913(12) 0.0307(11) Uani 1 1 d . . . . .
H87 H 0.8363 0.5191 0.9201 0.037 Uiso 1 1 calc R . . . .
C88 C 0.7635(2) 0.4845(2) 0.91773(12) 0.0297(11) Uani 1 1 d . . . . .
C89 C 0.7413(2) 0.4345(2) 0.91805(12) 0.0308(12) Uani 1 1 d . . . . .
H89 H 0.7044 0.4305 0.9180 0.037 Uiso 1 1 calc R . . . .
C90 C 0.7724(3) 0.3932(2) 0.91833(13) 0.0403(14) Uani 1 1 d . . . . .
H90 H 0.7567 0.3606 0.9188 0.048 Uiso 1 1 calc R . . . .
C91 C 0.7314(2) 0.5289(2) 0.91748(12) 0.0316(12) Uani 1 1 d . . . . .
C92 C 0.7535(2) 0.5791(2) 0.91713(13) 0.0332(12) Uani 1 1 d . . . . .
H92 H 0.7904 0.5831 0.9178 0.040 Uiso 1 1 calc R . . . .
C93 C 0.7228(2) 0.6205(2) 0.91591(12) 0.0349(13) Uani 1 1 d . . . . .
H93 H 0.7384 0.6531 0.9148 0.042 Uiso 1 1 calc R . . . .
C94 C 0.6489(2) 0.5698(3) 0.91634(14) 0.0442(15) Uani 1 1 d . . . . .
H94 H 0.6118 0.5675 0.9163 0.053 Uiso 1 1 calc R . . . .
C95 C 0.6761(2) 0.5262(2) 0.91653(13) 0.0336(12) Uani 1 1 d . . . . .
H95 H 0.6586 0.4944 0.9160 0.040 Uiso 1 1 calc R . . . .
C96 C 0.6381(3) 0.6640(3) 0.9159(2) 0.072(2) Uani 1 1 d . . . . .
H96A H 0.6282 0.6729 0.9399 0.109 Uiso 1 1 calc GR . . . .
H96B H 0.6065 0.6585 0.9020 0.109 Uiso 1 1 calc GR . . . .
H96C H 0.6586 0.6917 0.9057 0.109 Uiso 1 1 calc GR . . . .
P1 P 0.77520(13) 0.2500 0.49571(9) 0.0605(9) Uani 0.875(5) 2 d S T P . .
F1 F 0.7758(3) 0.2106(3) 0.5228(2) 0.151(3) Uani 0.875(5) 1 d . . . . .
F2 F 0.7149(3) 0.2500 0.49797(16) 0.0615(17) Uani 0.875(5) 2 d S T P . .
F3 F 0.7708(3) 0.2932(3) 0.4689(2) 0.140(3) Uani 0.875(5) 1 d . . . . .
F4 F 0.8363(4) 0.2500 0.4957(4) 0.136(4) Uani 0.875(5) 2 d S T P . .
P2 P 0.70806(12) 0.2500 0.74963(8) 0.0399(8) Uani 0.740(5) 2 d S T P . .
F5 F 0.7701(3) 0.2500 0.74771(18) 0.0499(17) Uani 0.740(5) 2 d S T P . .
F6 F 0.7095(3) 0.2072(2) 0.72056(15) 0.091(2) Uani 0.740(5) 1 d . . . . .
F7 F 0.6476(4) 0.2500 0.7522(3) 0.093(3) Uani 0.740(5) 2 d S T P . .
F8 F 0.7117(2) 0.2926(2) 0.77868(14) 0.0712(17) Uani 0.740(5) 1 d . . . . .
P3 P 0.70177(13) 0.2500 0.91782(9) 0.0685(9) Uani 0.969(5) 2 d S T P . .
F9 F 0.7609(3) 0.2500 0.92049(16) 0.0692(17) Uani 0.969(5) 2 d S T P . .
F10 F 0.7029(3) 0.2917(2) 0.94830(16) 0.129(2) Uani 0.969(5) 1 d . . . . .
F11 F 0.6432(4) 0.2500 0.9174(3) 0.147(4) Uani 0.969(5) 2 d S T P . .
F12 F 0.7057(2) 0.2072(2) 0.88967(14) 0.106(2) Uani 0.969(5) 1 d . . . . .
P4 P 1.04782(8) 0.59151(10) 0.66976(5) 0.0562(6) Uani 0.869(3) 1 d . . . . .
F13 F 1.1064(2) 0.6100(3) 0.67474(13) 0.096(2) Uani 0.869(3) 1 d . . . . .
F14 F 1.0430(2) 0.5789(4) 0.70986(16) 0.137(3) Uani 0.869(3) 1 d . . . . .
F15 F 0.98968(16) 0.5694(2) 0.66542(13) 0.0735(15) Uani 0.869(3) 1 d . . . . .
F16 F 1.0489(2) 0.6090(3) 0.63089(14) 0.0952(18) Uani 0.869(3) 1 d . . . . .
F17 F 1.0684(2) 0.5392(3) 0.6599(2) 0.117(2) Uani 0.869(3) 1 d . . . . .
F18 F 1.0242(3) 0.6446(3) 0.6783(2) 0.125(2) Uani 0.869(3) 1 d . . . . .
P5 P 0.50176(7) 0.49989(8) 0.66662(6) 0.0668(6) Uani 1 1 d . . . . .
F19 F 0.54713(16) 0.51294(18) 0.69414(12) 0.0795(13) Uani 1 1 d . . . . .
F20 F 0.45990(15) 0.49487(17) 0.69768(12) 0.0770(12) Uani 1 1 d . . . . .
F21 F 0.45654(17) 0.48627(19) 0.63935(13) 0.0869(14) Uani 1 1 d . . . . .
F22 F 0.54320(16) 0.50570(18) 0.63568(12) 0.0765(12) Uani 1 1 d . . . . .
F23 F 0.51651(15) 0.44145(16) 0.67045(13) 0.0756(12) Uani 1 1 d . . . . .
F24 F 0.48733(16) 0.55796(17) 0.66321(12) 0.0712(11) Uani 1 1 d . . . . .
P6 P 0.95313(8) 0.41034(10) 0.49684(5) 0.0674(6) Uani 0.971(2) 1 d . . . . .
F25 F 0.9620(5) 0.3681(6) 0.5237(4) 0.119(4) Uani 0.502(3) 1 d . . . A 1
F25A F 0.9739(5) 0.3533(4) 0.4969(4) 0.100(3) Uani 0.469(3) 1 d . . . A 2
F26 F 0.89195(18) 0.39490(19) 0.49698(11) 0.0766(12) Uani 0.971(2) 1 d . . . A .
F27 F 0.9378(3) 0.4573(3) 0.4714(2) 0.070(2) Uani 0.502(3) 1 d . . . A 1
F27A F 0.9373(6) 0.4644(4) 0.4963(5) 0.117(4) Uani 0.469(3) 1 d . . . A 2
F28 F 1.0116(2) 0.4298(3) 0.49784(18) 0.120(2) Uani 0.971(2) 1 d . . . A .
F29 F 0.9637(6) 0.3748(5) 0.4664(3) 0.106(4) Uani 0.502(3) 1 d . . . A 1
F29A F 0.9575(6) 0.3981(6) 0.4561(2) 0.098(4) Uani 0.469(3) 1 d . . . A 2
F30 F 0.9373(4) 0.4535(4) 0.5256(2) 0.081(3) Uani 0.502(3) 1 d . . . A 1
F30A F 0.9544(4) 0.4041(6) 0.5371(2) 0.094(3) Uani 0.469(3) 1 d . . . A 2
P7 P 0.94915(10) 0.39288(12) 0.66663(6) 0.0813(9) Uani 0.893(3) 1 d . . . . .
F31 F 0.9576(4) 0.3830(5) 0.7048(2) 0.182(4) Uani 0.893(3) 1 d . . . . .
F32 F 0.8880(3) 0.3821(3) 0.6714(2) 0.118(2) Uani 0.893(3) 1 d . . . . .
F33 F 0.9427(3) 0.3960(3) 0.62660(18) 0.136(3) Uani 0.893(3) 1 d . . . . .
F34 F 1.0084(2) 0.4060(3) 0.66109(14) 0.120(2) Uani 0.893(3) 1 d . . . . .
F35 F 0.9614(4) 0.3352(4) 0.6609(3) 0.180(3) Uani 0.893(3) 1 d . . . . .
F36 F 0.9380(2) 0.4485(3) 0.6731(2) 0.139(3) Uani 0.893(3) 1 d . . . . .
P8 P 0.55130(8) 0.59403(12) 0.49706(5) 0.0800(8) Uani 0.974(3) 1 d . . . . .
F37 F 0.61219(19) 0.6057(2) 0.49198(13) 0.0993(17) Uani 0.974(3) 1 d . . . . .
F38 F 0.5652(3) 0.5478(3) 0.5194(2) 0.174(3) Uani 0.974(3) 1 d . . . . .
F39 F 0.49146(17) 0.5814(3) 0.50203(14) 0.110(2) Uani 0.974(3) 1 d . . . . .
F40 F 0.5387(3) 0.6344(4) 0.4710(3) 0.214(4) Uani 0.974(3) 1 d . . . . .
F41 F 0.5530(3) 0.5576(5) 0.4663(2) 0.217(4) Uani 0.974(3) 1 d . . . . .
F42 F 0.5532(3) 0.6220(4) 0.53118(19) 0.187(4) Uani 0.974(3) 1 d . . . . .

loop_
_atom_site_aniso_label
_atom_site_aniso_U_11
_atom_site_aniso_U_22
_atom_site_aniso_U_33
_atom_site_aniso_U_23
_atom_site_aniso_U_13
_atom_site_aniso_U_12
N1 0.038(3) 0.051(3) 0.039(3) 0.008(2) -0.005(2) -0.010(2)
N2 0.038(3) 0.042(3) 0.022(2) -0.0061(18) 0.0004(18) -0.004(2)
N3 0.039(3) 0.036(3) 0.018(2) -0.0005(16) -0.0073(17) -0.005(2)
N4 0.035(3) 0.030(3) 0.032(2) -0.0048(18) 0.0042(18) -0.0070(19)
N5 0.043(3) 0.035(3) 0.022(2) -0.0024(17) 0.0043(18) -0.011(2)
N6 0.031(2) 0.039(3) 0.024(2) 0.0006(18) 0.0029(17) -0.0039(19)
C1 0.062(5) 0.067(5) 0.096(6) 0.018(4) -0.019(4) -0.016(4)
C2 0.047(3) 0.047(3) 0.024(3) 0.002(2) -0.010(2) -0.002(3)
C3 0.035(3) 0.043(3) 0.018(3) 0.000(2) -0.001(2) -0.002(2)
C4 0.036(3) 0.049(3) 0.011(2) 0.006(2) -0.004(2) 0.006(2)
C5 0.035(3) 0.051(3) 0.022(3) 0.004(2) 0.002(2) 0.001(2)
C6 0.036(3) 0.056(4) 0.028(3) 0.001(3) 0.000(2) -0.007(3)
C7 0.035(3) 0.047(3) 0.014(3) -0.004(2) -0.004(2) 0.002(2)
C8 0.036(3) 0.039(3) 0.020(3) -0.002(2) -0.002(2) -0.005(2)
C9 0.035(3) 0.041(3) 0.028(3) -0.003(2) -0.008(2) -0.007(2)
C10 0.048(3) 0.037(3) 0.025(3) -0.002(2) 0.000(2) 0.004(2)
C11 0.040(3) 0.039(3) 0.017(3) 0.001(2) 0.001(2) 0.009(2)
C12 0.038(3) 0.057(4) 0.040(3) -0.001(3) -0.002(2) -0.015(3)
C13 0.048(3) 0.031(3) 0.035(3) -0.005(2) -0.007(2) -0.011(2)
C14 0.043(4) 0.054(4) 0.042(4) 0.005(3) -0.014(3) 0.004(3)
C15 0.041(4) 0.044(4) 0.059(4) 0.000(3) 0.013(3) 0.002(3)
C16 0.058(4) 0.033(3) 0.033(3) 0.001(2) -0.005(3) -0.012(3)
C17 0.051(3) 0.026(3) 0.036(3) 0.000(2) -0.003(2) -0.001(2)
C18 0.051(4) 0.026(3) 0.062(4) -0.005(3) -0.003(3) -0.007(3)
C19 0.044(4) 0.052(4) 0.045(3) 0.007(3) -0.013(3) -0.012(3)
C20 0.050(4) 0.040(3) 0.020(3) -0.004(2) 0.007(2) -0.007(3)
C21 0.030(3) 0.039(3) 0.023(3) -0.003(2) 0.001(2) -0.003(2)
C22 0.037(3) 0.028(3) 0.016(3) -0.0008(18) 0.0006(19) 0.003(2)
C23 0.040(3) 0.030(3) 0.020(3) 0.0017(19) -0.006(2) 0.002(2)
C24 0.043(3) 0.037(3) 0.017(3) 0.002(2) -0.002(2) -0.005(2)
C25 0.036(3) 0.030(3) 0.017(3) 0.0033(19) 0.0027(19) -0.002(2)
C26 0.035(3) 0.026(3) 0.024(3) 0.0007(19) 0.007(2) 0.004(2)
C27 0.048(3) 0.027(3) 0.019(3) -0.0010(19) 0.008(2) -0.004(2)
C28 0.028(3) 0.031(3) 0.035(3) 0.007(2) 0.001(2) -0.002(2)
C29 0.038(3) 0.030(3) 0.020(3) 0.0014(19) -0.0001(19) 0.003(2)
C30 0.047(4) 0.034(3) 0.056(4) -0.007(3) 0.019(3) -0.015(3)
C31 0.053(4) 0.030(3) 0.036(3) 0.000(2) 0.007(2) -0.013(3)
C32 0.058(4) 0.031(3) 0.048(4) -0.002(2) 0.002(3) -0.006(3)
C33 0.063(4) 0.024(3) 0.049(4) -0.002(2) 0.002(3) -0.010(3)
C34 0.047(3) 0.046(4) 0.030(3) -0.007(2) 0.007(2) -0.017(3)
C35 0.041(4) 0.054(4) 0.052(4) -0.011(3) 0.003(3) -0.008(3)
C36 0.045(4) 0.048(4) 0.051(4) -0.006(3) -0.001(3) -0.009(3)
C37 0.063(4) 0.041(4) 0.033(3) -0.003(2) -0.004(3) -0.014(3)
C38 0.051(4) 0.025(3) 0.022(3) -0.0042(19) 0.007(2) -0.002(2)
C39 0.029(3) 0.034(3) 0.027(3) -0.002(2) 0.000(2) 0.005(2)
C40 0.034(3) 0.027(3) 0.017(3) -0.0010(18) 0.0015(18) 0.000(2)
C41 0.031(3) 0.033(3) 0.026(3) -0.002(2) 0.005(2) 0.004(2)
C42 0.033(3) 0.037(3) 0.030(3) -0.003(2) -0.001(2) -0.002(2)
C43 0.031(3) 0.037(3) 0.014(2) -0.0039(19) 0.0005(18) 0.006(2)
C44 0.034(3) 0.040(3) 0.016(3) 0.004(2) -0.0027(19) 0.011(2)
C45 0.029(3) 0.043(3) 0.028(3) 0.001(2) 0.000(2) 0.003(2)
C46 0.027(3) 0.036(3) 0.034(3) 0.000(2) -0.003(2) 0.003(2)
C47 0.025(3) 0.030(3) 0.018(2) 0.0012(18) -0.0001(18) 0.0035(19)
C48 0.039(4) 0.062(5) 0.054(4) -0.010(3) -0.001(3) -0.016(3)
N7 0.047(3) 0.049(3) 0.028(3) 0.006(2) 0.0011(19) 0.008(2)
N8 0.048(3) 0.037(3) 0.025(2) 0.0008(18) -0.0083(19) 0.008(2)
N9 0.065(3) 0.026(2) 0.026(2) 0.0032(17) 0.003(2) 0.012(2)
N10 0.052(3) 0.029(2) 0.024(2) -0.0009(17) 0.0064(19) 0.005(2)
N11 0.056(3) 0.042(3) 0.022(2) -0.0024(19) -0.005(2) 0.006(2)
N12 0.040(3) 0.040(3) 0.042(3) 0.000(2) 0.002(2) 0.010(2)
C49 0.061(5) 0.035(4) 0.103(6) -0.004(3) 0.002(4) 0.011(3)
C50 0.041(3) 0.041(4) 0.039(3) 0.001(2) 0.005(2) -0.003(3)
C51 0.035(3) 0.048(4) 0.021(3) -0.004(2) -0.002(2) -0.009(3)
C52 0.037(3) 0.048(3) 0.016(3) -0.001(2) 0.002(2) -0.001(2)
C53 0.041(3) 0.034(3) 0.015(2) 0.0002(19) 0.0016(19) -0.001(2)
C54 0.039(3) 0.041(3) 0.026(3) 0.002(2) 0.001(2) -0.001(2)
C55 0.033(3) 0.041(3) 0.017(3) -0.002(2) -0.0019(19) -0.006(2)
C56 0.043(3) 0.036(3) 0.017(3) 0.004(2) 0.001(2) -0.002(2)
C57 0.048(3) 0.039(3) 0.022(3) 0.006(2) -0.001(2) -0.010(3)
C58 0.028(3) 0.049(4) 0.030(3) -0.003(2) -0.006(2) 0.002(2)
C59 0.042(3) 0.035(3) 0.018(3) 0.000(2) -0.013(2) -0.001(2)
C60 0.040(3) 0.054(4) 0.042(3) 0.009(3) -0.004(3) 0.012(3)
C61 0.046(3) 0.023(3) 0.040(3) 0.004(2) -0.002(2) 0.009(2)
C62 0.042(3) 0.028(3) 0.036(3) 0.000(2) 0.003(2) 0.007(2)
C63 0.049(4) 0.018(3) 0.054(4) -0.001(2) -0.001(3) -0.001(2)
C64 0.049(3) 0.035(3) 0.030(3) 0.000(2) 0.005(2) 0.014(3)
C65 0.049(4) 0.041(4) 0.039(3) 0.005(2) 0.004(2) 0.007(3)
C66 0.054(4) 0.031(3) 0.050(4) -0.004(3) -0.002(3) 0.003(3)
C67 0.060(4) 0.033(3) 0.050(4) -0.007(3) 0.005(3) 0.010(3)
C68 0.057(4) 0.024(3) 0.024(3) -0.002(2) 0.000(2) 0.002(2)
C69 0.053(4) 0.028(3) 0.023(3) -0.001(2) -0.008(2) -0.004(2)
C70 0.061(4) 0.024(3) 0.020(3) 0.0025(19) 0.001(2) 0.000(2)
C71 0.043(3) 0.037(3) 0.018(3) 0.000(2) 0.002(2) 0.003(2)
C72 0.047(3) 0.038(3) 0.032(3) 0.004(2) 0.002(2) 0.007(3)
C73 0.043(3) 0.023(3) 0.024(3) 0.0060(19) -0.003(2) -0.002(2)
C74 0.054(4) 0.028(3) 0.022(3) 0.000(2) 0.007(2) -0.011(2)
C75 0.042(3) 0.039(3) 0.030(3) 0.001(2) 0.011(2) -0.003(2)
C76 0.052(3) 0.028(3) 0.016(2) -0.0018(19) -0.001(2) -0.005(2)
C77 0.040(3) 0.025(3) 0.016(2) 0.0016(18) 0.0000(19) -0.006(2)
C78 0.048(4) 0.034(3) 0.037(3) 0.000(2) 0.013(2) 0.014(3)
C79 0.040(3) 0.019(3) 0.052(4) -0.005(2) -0.003(2) 0.010(2)
C80 0.040(3) 0.019(3) 0.036(3) 0.003(2) 0.001(2) 0.007(2)
C81 0.048(4) 0.021(3) 0.051(4) 0.002(2) -0.002(3) 0.009(2)
C82 0.048(3) 0.030(3) 0.033(3) -0.004(2) -0.009(2) 0.015(3)
C83 0.044(4) 0.040(4) 0.065(4) -0.014(3) -0.010(3) -0.001(3)
C84 0.046(4) 0.040(4) 0.046(4) -0.001(3) 0.000(3) 0.000(3)
C85 0.077(5) 0.037(4) 0.047(4) -0.005(3) -0.017(3) 0.023(3)
C86 0.045(3) 0.036(3) 0.026(3) -0.007(2) -0.008(2) 0.007(3)
C87 0.028(3) 0.036(3) 0.028(3) -0.005(2) -0.005(2) -0.006(2)
C88 0.035(3) 0.037(3) 0.017(3) -0.002(2) 0.0029(19) -0.002(2)
C89 0.038(3) 0.037(3) 0.017(3) -0.003(2) 0.003(2) -0.008(2)
C90 0.068(4) 0.033(3) 0.020(3) 0.002(2) -0.006(2) -0.004(3)
C91 0.044(3) 0.035(3) 0.016(3) 0.002(2) 0.001(2) -0.010(2)
C92 0.029(3) 0.042(3) 0.028(3) -0.002(2) 0.000(2) -0.009(2)
C93 0.061(4) 0.025(3) 0.018(3) -0.0040(19) -0.001(2) -0.003(2)
C94 0.038(3) 0.062(4) 0.032(3) -0.009(3) -0.008(2) 0.008(3)
C95 0.035(3) 0.042(3) 0.023(3) -0.004(2) 0.003(2) 0.003(2)
C96 0.065(5) 0.078(6) 0.074(5) 0.012(4) 0.003(4) 0.018(4)
P1 0.0641(19) 0.0446(16) 0.073(2) 0.000 0.0115(15) 0.000
F1 0.088(5) 0.162(6) 0.201(7) 0.092(6) -0.056(5) -0.035(4)
F2 0.057(3) 0.076(4) 0.051(4) 0.000 0.008(3) 0.000
F3 0.150(6) 0.106(5) 0.164(6) 0.068(5) 0.069(5) 0.017(4)
F4 0.073(5) 0.102(7) 0.232(11) 0.000 0.020(5) 0.000
P2 0.0429(16) 0.0305(15) 0.0462(17) 0.000 -0.0070(12) 0.000
F5 0.049(3) 0.041(4) 0.060(4) 0.000 -0.002(3) 0.000
F6 0.136(6) 0.063(4) 0.073(4) -0.027(3) -0.038(4) 0.004(4)
F7 0.049(4) 0.091(7) 0.140(8) 0.000 -0.011(4) 0.000
F8 0.081(4) 0.067(4) 0.066(3) -0.027(3) 0.017(3) -0.002(3)
P3 0.069(2) 0.0376(16) 0.099(2) 0.000 0.0264(16) 0.000
F9 0.080(4) 0.065(4) 0.063(4) 0.000 0.009(3) 0.000
F10 0.178(6) 0.082(4) 0.126(5) -0.031(3) 0.063(4) 0.002(4)
F11 0.082(5) 0.068(6) 0.291(11) 0.000 0.057(5) 0.000
F12 0.111(4) 0.096(4) 0.111(4) -0.048(3) -0.053(3) 0.053(3)
P4 0.0359(10) 0.0890(17) 0.0437(11) -0.0036(10) -0.0061(8) 0.0031(10)
F13 0.059(3) 0.167(6) 0.061(3) 0.002(3) 0.000(2) -0.038(3)
F14 0.041(3) 0.279(8) 0.090(3) 0.037(4) -0.014(2) -0.020(4)
F15 0.024(2) 0.109(4) 0.088(3) -0.023(3) -0.0054(19) 0.014(2)
F16 0.076(4) 0.128(5) 0.082(3) 0.006(3) -0.007(3) 0.017(3)
F17 0.059(3) 0.089(4) 0.202(6) 0.012(4) 0.016(4) 0.023(3)
F18 0.117(5) 0.112(5) 0.145(5) -0.045(4) 0.046(4) 0.003(4)
P5 0.0388(9) 0.0601(11) 0.1014(15) -0.0239(10) 0.0229(9) -0.0136(8)
F19 0.054(2) 0.070(3) 0.115(3) -0.030(2) 0.015(2) -0.016(2)
F20 0.042(2) 0.073(3) 0.116(3) -0.012(2) 0.028(2) -0.006(2)
F21 0.055(3) 0.086(3) 0.119(3) -0.038(3) 0.014(2) -0.020(2)
F22 0.047(2) 0.081(3) 0.102(3) -0.021(2) 0.025(2) -0.016(2)
F23 0.041(2) 0.056(2) 0.131(4) -0.033(2) 0.024(2) -0.0128(18)
F24 0.049(2) 0.061(2) 0.104(3) -0.020(2) 0.014(2) -0.0092(18)
P6 0.0503(11) 0.0971(16) 0.0546(12) 0.0015(10) -0.0015(8) 0.0015(10)
F25 0.108(8) 0.142(8) 0.106(7) 0.041(6) -0.013(6) 0.010(6)
F25A 0.100(7) 0.117(6) 0.084(7) -0.007(5) 0.005(6) 0.027(5)
F26 0.071(3) 0.087(3) 0.072(3) 0.002(2) 0.005(2) -0.002(2)
F27 0.071(5) 0.078(5) 0.061(5) 0.006(4) -0.003(4) -0.016(4)
F27A 0.120(8) 0.100(6) 0.132(10) -0.003(5) -0.009(7) 0.029(5)
F28 0.066(3) 0.155(5) 0.139(5) 0.009(4) -0.007(3) -0.001(3)
F29 0.116(9) 0.099(7) 0.102(6) -0.003(5) 0.037(6) 0.007(6)
F29A 0.082(7) 0.141(10) 0.071(5) 0.010(5) 0.002(4) 0.036(7)
F30 0.077(6) 0.108(6) 0.058(5) -0.013(4) 0.010(4) -0.023(4)
F30A 0.074(6) 0.145(9) 0.063(5) -0.010(4) -0.004(4) 0.026(6)
P7 0.0674(15) 0.115(2) 0.0618(14) 0.0307(13) 0.0231(11) 0.0476(14)
F31 0.156(7) 0.284(10) 0.105(4) 0.067(5) 0.030(4) 0.049(6)
F32 0.082(4) 0.083(4) 0.189(6) -0.002(4) 0.049(4) 0.010(3)
F33 0.125(6) 0.181(7) 0.103(4) 0.029(4) -0.025(3) -0.028(5)
F34 0.064(3) 0.227(7) 0.069(3) 0.002(4) 0.013(2) 0.046(3)
F35 0.161(7) 0.133(5) 0.244(8) 0.054(5) 0.088(6) 0.060(5)
F36 0.064(4) 0.116(5) 0.238(8) -0.020(4) 0.013(4) 0.015(3)
P8 0.0450(11) 0.149(2) 0.0457(11) -0.0017(12) -0.0060(8) 0.0356(12)
F37 0.061(3) 0.139(5) 0.098(4) 0.011(3) -0.002(2) 0.033(3)
F38 0.068(4) 0.198(7) 0.255(7) 0.057(6) -0.027(5) 0.024(4)
F39 0.045(3) 0.204(6) 0.081(3) 0.034(3) 0.000(2) 0.029(3)
F40 0.108(5) 0.291(9) 0.243(8) 0.140(7) -0.050(5) 0.004(6)
F41 0.120(6) 0.337(10) 0.193(6) -0.087(6) 0.073(5) -0.037(6)
F42 0.118(6) 0.305(9) 0.138(5) -0.073(6) 0.030(4) 0.010(6)

loop_
_atom_type_symbol
_atom_type_description
_atom_type_scat_dispersion_real
_atom_type_scat_dispersion_imag
_atom_type_scat_source
C C 0.0181 0.0091 'International Tables Vol C Tables 4.2.6.8 and 6.1.1.4'
H H 0.0000 0.0000 'International Tables Vol C Tables 4.2.6.8 and 6.1.1.4'
F F 0.0727 0.0534 'International Tables Vol C Tables 4.2.6.8 and 6.1.1.4'
N N 0.0311 0.0180 'International Tables Vol C Tables 4.2.6.8 and 6.1.1.4'
P P 0.2955 0.4335 'International Tables Vol C Tables 4.2.6.8 and 6.1.1.4'

loop_
_geom_angle_atom_site_label_1
_geom_angle_atom_site_label_2
_geom_angle_atom_site_label_3
_geom_angle
_geom_angle_site_symmetry_1
_geom_angle_site_symmetry_3
C2 N1 C1 120.2(6) . .
C2 N1 C6 119.5(5) . .
C6 N1 C1 120.3(5) . .
C9 N2 C10 118.8(5) . .
C9 N2 C12 120.2(5) . .
C10 N2 C12 120.5(5) . .
C20 N3 C19 118.4(5) . .
C24 N3 C19 121.8(5) . .
C24 N3 C20 118.9(5) . .
C27 N4 C28 119.2(4) . .
C27 N4 C30 121.1(5) . .
C28 N4 C30 119.1(5) . .
C38 N5 C37 119.2(5) . .
C42 N5 C37 120.4(5) . .
C42 N5 C38 119.8(4) . .
C45 N6 C46 119.5(5) . .
C45 N6 C48 122.0(5) . .
C46 N6 C48 118.3(5) . .
N1 C2 C3 122.3(6) . .
C2 C3 C4 120.6(5) . .
C3 C4 C7 121.2(5) . .
C5 C4 C3 115.4(5) . .
C5 C4 C7 123.4(5) . .
C6 C5 C4 120.5(6) . .
N1 C6 C5 121.7(5) . .
C8 C7 C4 122.7(5) . .
C8 C7 C11 115.3(5) . .
C11 C7 C4 122.0(5) . .
C9 C8 C7 121.3(5) . .
N2 C9 C8 121.6(5) . .
C11 C10 N2 122.2(5) . .
C10 C11 C7 120.7(5) . .
N2 C12 C13 107.2(4) . .
C14 C13 C12 121.2(5) . .
C18 C13 C12 119.4(6) . .
C18 C13 C14 119.2(5) . .
C15 C14 C13 119.8(6) . .
C14 C15 C16 121.5(6) . .
C15 C16 C17 120.2(5) . .
C15 C16 C19 120.7(6) . .
C17 C16 C19 119.0(6) . .
C16 C17 C18 118.0(5) . .
C13 C18 C17 121.0(6) . .
N3 C19 C16 105.3(4) . .
C21 C20 N3 120.9(5) . .
C20 C21 C22 120.5(6) . .
C21 C22 C25 121.5(5) . .
C23 C22 C21 116.4(5) . .
C23 C22 C25 122.1(5) . .
C24 C23 C22 120.7(5) . .
N3 C24 C23 122.5(6) . .
C26 C25 C22 121.9(5) . .
C29 C25 C22 121.7(5) . .
C29 C25 C26 116.4(5) . .
C27 C26 C25 121.1(5) . .
C26 C27 N4 121.5(5) . .
C29 C28 N4 121.2(5) . .
C28 C29 C25 120.5(5) . .
N4 C30 C31 106.5(4) . .
C32 C31 C30 121.6(6) . .
C32 C31 C36 118.6(5) . .
C36 C31 C30 119.6(6) . .
C31 C32 C33 121.0(6) . .
C34 C33 C32 120.0(6) . .
C33 C34 C35 119.1(5) . .
C33 C34 C37 119.7(6) . .
C35 C34 C37 121.1(6) . .
C36 C35 C34 120.5(6) . .
C35 C36 C31 120.7(6) . .
N5 C37 C34 106.3(4) . .
N5 C38 C39 120.9(5) . .
C38 C39 C40 121.0(5) . .
C41 C40 C39 115.6(5) . .
C41 C40 C43 121.6(5) . .
C43 C40 C39 122.8(5) . .
C42 C41 C40 120.6(5) . .
N5 C42 C41 122.1(5) . .
C40 C43 C44 121.2(5) . .
C47 C43 C40 123.7(5) . .
C47 C43 C44 115.1(5) . .
C45 C44 C43 120.0(5) . .
N6 C45 C44 122.0(5) . .
C47 C46 N6 121.1(5) . .
C46 C47 C43 122.2(5) . .
C50 N7 C49 121.8(5) . .
C50 N7 C54 120.3(5) . .
C54 N7 C49 117.9(6) . .
C57 N8 C60 118.4(5) . .
C58 N8 C57 119.3(5) . .
C58 N8 C60 121.3(5) . .
C68 N9 C67 117.0(5) . .
C72 N9 C67 121.8(5) . .
C72 N9 C68 120.0(5) . .
C75 N10 C76 119.1(5) . .
C75 N10 C78 120.5(5) . .
C76 N10 C78 119.5(5) . .
C86 N11 C85 120.7(5) . .
C86 N11 C90 118.5(5) . .
C90 N11 C85 120.5(5) . .
C93 N12 C94 118.5(5) . .
C93 N12 C96 118.8(6) . .
C94 N12 C96 122.7(6) . .
N7 C50 C51 122.5(6) . .
C50 C51 C52 119.9(6) . .
C51 C52 C55 122.2(5) . .
C53 C52 C51 115.5(5) . .
C53 C52 C55 122.3(5) . .
C54 C53 C52 122.5(5) . .
N7 C54 C53 119.2(6) . .
C56 C55 C52 121.1(5) . .
C59 C55 C52 122.8(5) . .
C59 C55 C56 116.1(5) . .
C57 C56 C55 121.8(5) . .
C56 C57 N8 119.9(5) . .
N8 C58 C59 121.4(5) . .
C58 C59 C55 121.6(5) . .
N8 C60 C61 110.1(4) . .
C62 C61 C60 119.8(5) . .
C62 C61 C66 119.5(5) . .
C66 C61 C60 120.4(5) . .
C61 C62 C63 120.4(5) . .
C64 C63 C62 120.5(6) . .
C63 C64 C65 118.8(5) . .
C63 C64 C67 119.8(6) . .
C65 C64 C67 121.0(5) . .
C66 C65 C64 119.6(6) . .
C65 C66 C61 121.3(6) . .
N9 C67 C64 107.3(4) . .
N9 C68 C69 121.8(5) . .
C68 C69 C70 120.2(6) . .
C69 C70 C71 115.6(5) . .
C69 C70 C73 121.5(5) . .
C73 C70 C71 122.8(5) . .
C72 C71 C70 121.4(6) . .
N9 C72 C71 121.0(6) . .
C70 C73 C77 121.1(5) . .
C74 C73 C70 122.9(5) . .
C74 C73 C77 116.0(5) . .
C75 C74 C73 120.4(5) . .
C74 C75 N10 122.1(5) . .
C77 C76 N10 120.8(5) . .
C76 C77 C73 121.6(5) . .
N10 C78 C79 107.4(4) . .
C80 C79 C78 119.3(5) . .
C84 C79 C78 120.5(6) . .
C84 C79 C80 119.9(5) . .
C81 C80 C79 119.9(5) . .
C80 C81 C82 121.4(6) . .
C81 C82 C85 119.8(6) . .
C83 C82 C81 116.8(5) . .
C83 C82 C85 122.9(6) . .
C82 C83 C84 122.7(6) . .
C79 C84 C83 119.2(6) . .
N11 C85 C82 108.0(4) . .
N11 C86 C87 122.1(5) . .
C86 C87 C88 120.5(5) . .
C87 C88 C89 116.0(5) . .
C91 C88 C87 122.2(5) . .
C91 C88 C89 121.7(5) . .
C90 C89 C88 120.7(5) . .
C89 C90 N11 122.1(6) . .
C88 C91 C92 121.9(5) . .
C95 C91 C88 122.0(5) . .
C95 C91 C92 116.0(5) . .
C93 C92 C91 121.2(5) . .
N12 C93 C92 121.2(5) . .
C95 C94 N12 124.9(6) . .
C94 C95 C91 118.1(6) . .
F1 P1 F1 90.0(9) 8_565 .
F1 P1 F2 88.3(4) 8_565 .
F1 P1 F2 88.3(4) . .
F1 P1 F3 175.4(5) . .
F1 P1 F3 175.4(5) 8_565 8_565
F1 P1 F3 87.1(5) 8_565 .
F1 P1 F3 87.1(5) . 8_565
F1 P1 F4 89.4(5) 8_565 .
F1 P1 F4 89.4(5) . .
F2 P1 F4 176.8(6) . .
F3 P1 F2 88.0(4) . .
F3 P1 F2 88.0(4) 8_565 .
F3 P1 F3 95.6(8) 8_565 .
F3 P1 F4 94.2(5) . .
F3 P1 F4 94.2(5) 8_565 .
F5 P2 F6 86.8(4) . .
F5 P2 F6 86.8(4) . 8_565
F6 P2 F6 90.7(5) . 8_565
F7 P2 F5 179.0(5) . .
F7 P2 F6 93.9(4) . .
F7 P2 F6 93.9(4) . 8_565
F7 P2 F8 90.8(4) . 8_565
F7 P2 F8 90.8(4) . .
F8 P2 F5 88.5(3) 8_565 .
F8 P2 F5 88.5(3) . .
F8 P2 F6 89.3(3) . 8_565
F8 P2 F6 175.3(4) . .
F8 P2 F6 89.3(3) 8_565 .
F8 P2 F6 175.3(4) 8_565 8_565
F8 P2 F8 90.4(5) 8_565 .
F9 P3 F10 86.1(4) . 8_565
F9 P3 F10 86.1(4) . .
F9 P3 F12 89.0(3) . 8_565
F9 P3 F12 89.0(3) . .
F10 P3 F10 86.5(5) . 8_565
F11 P3 F9 176.7(6) . .
F11 P3 F10 91.5(5) . .
F11 P3 F10 91.5(5) . 8_565
F11 P3 F12 93.2(5) . .
F11 P3 F12 93.2(5) . 8_565
F12 P3 F10 90.4(4) . 8_565
F12 P3 F10 174.4(4) . .
F12 P3 F10 90.4(4) 8_565 .
F12 P3 F10 174.4(4) 8_565 8_565
F12 P3 F12 92.4(5) . 8_565
F13 P4 F15 176.5(4) . .
F14 P4 F13 91.2(3) . .
F14 P4 F15 87.3(3) . .
F16 P4 F13 90.4(3) . .
F16 P4 F14 173.9(4) . .
F16 P4 F15 91.4(3) . .
F17 P4 F13 89.0(4) . .
F17 P4 F14 94.4(5) . .
F17 P4 F15 88.0(3) . .
F17 P4 F16 91.5(4) . .
F17 P4 F18 176.8(4) . .
F18 P4 F13 93.6(4) . .
F18 P4 F14 87.4(5) . .
F18 P4 F15 89.4(4) . .
F18 P4 F16 86.7(4) . .
F19 P5 F20 90.7(3) . .
F21 P5 F19 179.4(3) . .
F21 P5 F20 89.1(3) . .
F22 P5 F19 89.4(2) . .
F22 P5 F20 179.2(3) . .
F22 P5 F21 90.9(3) . .
F23 P5 F19 88.6(3) . .
F23 P5 F20 90.5(3) . .
F23 P5 F21 90.8(3) . .
F23 P5 F22 90.3(2) . .
F24 P5 F19 90.9(3) . .
F24 P5 F20 89.2(2) . .
F24 P5 F21 89.7(3) . .
F24 P5 F22 90.0(3) . .
F24 P5 F23 179.4(3) . .
F25 P6 F26 87.6(6) . .
F25 P6 F27 173.1(8) . .
F25 P6 F28 94.6(6) . .
F25 P6 F30 95.2(8) . .
F25A P6 F26 94.9(5) . .
F25A P6 F29A 77.8(7) . .
F26 P6 F27 87.8(4) . .
F26 P6 F30 86.2(4) . .
F27 P6 F30 79.3(5) . .
F27A P6 F25A 176.3(8) . .
F27A P6 F26 88.8(6) . .
F27A P6 F28 86.8(7) . .
F27A P6 F29A 101.5(9) . .
F27A P6 F30A 96.9(9) . .
F28 P6 F25A 89.5(6) . .
F28 P6 F26 175.3(4) . .
F28 P6 F27 89.7(4) . .
F28 P6 F29A 91.4(7) . .
F28 P6 F30 89.5(4) . .
F29 P6 F25 92.3(9) . .
F29 P6 F26 91.1(6) . .
F29 P6 F27 92.9(7) . .
F29 P6 F28 92.9(7) . .
F29 P6 F30 171.9(8) . .
F29A P6 F26 91.1(6) . .
F30A P6 F25A 83.8(7) . .
F30A P6 F26 89.4(5) . .
F30A P6 F28 89.5(5) . .
F30A P6 F29A 161.5(8) . .
F31 P7 F32 89.9(5) . .
F31 P7 F33 172.7(6) . .
F31 P7 F34 91.9(4) . .
F31 P7 F35 86.6(6) . .
F31 P7 F36 92.1(6) . .
F33 P7 F32 91.0(4) . .
F33 P7 F34 87.5(4) . .
F33 P7 F35 86.2(5) . .
F34 P7 F32 177.1(4) . .
F34 P7 F35 90.1(5) . .
F35 P7 F32 92.2(5) . .
F36 P7 F32 88.3(4) . .
F36 P7 F33 95.1(5) . .
F36 P7 F34 89.4(4) . .
F36 P7 F35 178.6(6) . .
F38 P8 F37 89.8(3) . .
F38 P8 F39 89.4(4) . .
F39 P8 F37 179.0(4) . .
F40 P8 F37 89.5(4) . .
F40 P8 F38 172.0(7) . .
F40 P8 F39 91.2(4) . .
F40 P8 F41 86.4(6) . .
F40 P8 F42 103.9(7) . .
F41 P8 F37 90.0(4) . .
F41 P8 F38 85.6(6) . .
F41 P8 F39 89.3(4) . .
F42 P8 F37 88.8(4) . .
F42 P8 F38 84.1(5) . .
F42 P8 F39 91.7(4) . .
F42 P8 F41 169.7(7) . .

loop_
_geom_bond_atom_site_label_1
_geom_bond_atom_site_label_2
_geom_bond_distance
_geom_bond_site_symmetry_2
N1 C1 1.514(8) .
N1 C2 1.326(7) .
N1 C6 1.340(8) .
N2 C9 1.344(7) .
N2 C10 1.364(7) .
N2 C12 1.475(7) .
N3 C19 1.485(7) .
N3 C20 1.380(7) .
N3 C24 1.343(7) .
N4 C27 1.356(7) .
N4 C28 1.371(7) .
N4 C30 1.484(7) .
N5 C37 1.484(7) .
N5 C38 1.363(7) .
N5 C42 1.356(7) .
N6 C45 1.342(7) .
N6 C46 1.368(6) .
N6 C48 1.504(7) .
C2 C3 1.349(8) .
C3 C4 1.417(7) .
C4 C5 1.404(7) .
C4 C7 1.452(7) .
C5 C6 1.365(8) .
C7 C8 1.405(7) .
C7 C11 1.432(7) .
C8 C9 1.371(7) .
C10 C11 1.347(8) .
C12 C13 1.536(8) .
C13 C14 1.404(8) .
C13 C18 1.373(8) .
C14 C15 1.355(8) .
C15 C16 1.377(8) .
C16 C17 1.390(8) .
C16 C19 1.558(8) .
C17 C18 1.413(8) .
C20 C21 1.375(7) .
C21 C22 1.415(7) .
C22 C23 1.410(7) .
C22 C25 1.453(7) .
C23 C24 1.359(7) .
C25 C26 1.419(7) .
C25 C29 1.404(7) .
C26 C27 1.350(7) .
C28 C29 1.370(7) .
C30 C31 1.538(8) .
C31 C32 1.383(8) .
C31 C36 1.399(9) .
C32 C33 1.403(8) .
C33 C34 1.378(9) .
C34 C35 1.405(8) .
C34 C37 1.527(8) .
C35 C36 1.374(8) .
C38 C39 1.374(7) .
C39 C40 1.438(7) .
C40 C41 1.424(7) .
C40 C43 1.428(7) .
C41 C42 1.367(7) .
C43 C44 1.433(7) .
C43 C47 1.415(7) .
C44 C45 1.367(8) .
C46 C47 1.335(7) .
N7 C49 1.476(8) .
N7 C50 1.341(8) .
N7 C54 1.357(7) .
N8 C57 1.414(7) .
N8 C58 1.338(7) .
N8 C60 1.471(7) .
N9 C67 1.497(7) .
N9 C68 1.368(8) .
N9 C72 1.346(7) .
N10 C75 1.372(7) .
N10 C76 1.373(7) .
N10 C78 1.469(7) .
N11 C85 1.467(7) .
N11 C86 1.364(7) .
N11 C90 1.386(8) .
N12 C93 1.341(8) .
N12 C94 1.351(8) .
N12 C96 1.501(9) .
C50 C51 1.363(8) .
C51 C52 1.416(8) .
C52 C53 1.406(8) .
C52 C55 1.454(8) .
C53 C54 1.372(8) .
C55 C56 1.424(7) .
C55 C59 1.391(7) .
C56 C57 1.335(8) .
C58 C59 1.365(8) .
C60 C61 1.512(8) .
C61 C62 1.369(8) .
C61 C66 1.376(8) .
C62 C63 1.390(8) .
C63 C64 1.368(8) .
C64 C65 1.417(8) .
C64 C67 1.527(8) .
C65 C66 1.362(8) .
C68 C69 1.376(8) .
C69 C70 1.427(7) .
C70 C71 1.429(8) .
C70 C73 1.428(7) .
C71 C72 1.376(7) .
C73 C74 1.417(8) .
C73 C77 1.428(7) .
C74 C75 1.351(8) .
C76 C77 1.348(7) .
C78 C79 1.548(8) .
C79 C80 1.389(8) .
C79 C84 1.372(8) .
C80 C81 1.365(8) .
C81 C82 1.406(8) .
C82 C83 1.373(9) .
C82 C85 1.500(8) .
C83 C84 1.377(9) .
C86 C87 1.365(7) .
C87 C88 1.432(7) .
C88 C89 1.433(7) .
C88 C91 1.431(8) .
C89 C90 1.349(8) .
C91 C92 1.440(7) .
C91 C95 1.415(8) .
C92 C93 1.345(8) .
C94 C95 1.343(8) .
P1 F1 1.468(7) 8_565
P1 F1 1.468(7) .
P1 F2 1.544(7) .
P1 F3 1.539(7) .
P1 F3 1.539(7) 8_565
P1 F4 1.560(10) .
P2 F5 1.586(8) .
P2 F6 1.587(6) .
P2 F6 1.587(6) 8_565
P2 F7 1.547(9) .
P2 F8 1.585(5) 8_565
P2 F8 1.585(5) .
P3 F9 1.513(8) .
P3 F10 1.604(6) 8_565
P3 F10 1.604(6) .
P3 F11 1.496(10) .
P3 F12 1.565(5) 8_565
P3 F12 1.565(5) .
P4 F13 1.585(5) .
P4 F14 1.577(6) .
P4 F15 1.604(5) .
P4 F16 1.560(6) .
P4 F17 1.525(7) .
P4 F18 1.558(7) .
P5 F19 1.604(5) .
P5 F20 1.606(4) .
P5 F21 1.599(5) .
P5 F22 1.597(4) .
P5 F23 1.594(5) .
P5 F24 1.581(5) .
P6 F25 1.534(10) .
P6 F25A 1.596(10) .
P6 F26 1.615(5) .
P6 F27 1.625(8) .
P6 F27A 1.482(10) .
P6 F28 1.581(6) .
P6 F29 1.522(10) .
P6 F29A 1.600(10) .
P6 F30 1.635(8) .
P6 F30A 1.550(9) .
P7 F31 1.500(8) .
P7 F32 1.598(7) .
P7 F33 1.545(7) .
P7 F34 1.566(7) .
P7 F35 1.570(10) .
P7 F36 1.515(8) .
P8 F37 1.598(5) .
P8 F38 1.530(7) .
P8 F39 1.576(5) .
P8 F40 1.495(7) .
P8 F41 1.520(8) .
P8 F42 1.503(7) .

loop_
_smtbx_masks_void_nr
_smtbx_masks_void_average_x
_smtbx_masks_void_average_y
_smtbx_masks_void_average_z
_smtbx_masks_void_volume
_smtbx_masks_void_count_electrons
1 -0.832 -0.982 -0.638 8124.8 2314.6
